data_7154235
loop_
_publ_author_name
'Pichler, Mathias'
'Novacek, Johanna'
'Robiette, Rapha\"el'
'Poscher, Vanessa'
'Himmelsbach, Markus'
'Monkowius, Uwe'
'M\"uller, Norbert'
'Waser, Mario'

_publ_section_title
;
 Asymmetric syntheses of three-membered heterocycles using chiral
 amide-based ammonium ylides.
;
_journal_issue 7
_journal_name_full 'Organic &amp; biomolecular chemistry'
_journal_page_first 2092
_journal_page_last 2099
_journal_paper_doi 10.1039/c4ob02318h
_journal_volume 13
_journal_year 2015
_chemical_absolute_configuration ad
_chemical_formula_moiety 'C25 H29 Br N2 O4'
_chemical_formula_sum 'C25 H29 Br N2 O4'
_chemical_formula_weight 501.41
_space_group_crystal_system orthorhombic
_space_group_IT_number 19
_space_group_name_Hall 'P 2ac 2ab'
_space_group_name_H-M_alt 'P 21 21 21'
_symmetry_space_group_name_Hall 'P 2ac 2ab'
_symmetry_space_group_name_H-M 'P 21 21 21'
_atom_sites_solution_hydrogens geom
_atom_sites_solution_primary direct
_atom_sites_solution_secondary difmap
_audit_update_record
;
2014-10-22 deposited with the CCDC.
2014-11-27 downloaded from the CCDC.
;
_cell_angle_alpha 90
_cell_angle_beta 90
_cell_angle_gamma 90
_cell_formula_units_Z 4
_cell_length_a 7.8797(17)
_cell_length_b 12.465(3)
_cell_length_c 25.404(4)
_cell_measurement_reflns_used 2773
_cell_measurement_temperature 300.(2)
_cell_measurement_theta_max 18.4341
_cell_measurement_theta_min 2.9080
_cell_volume 2495.2(9)
_computing_cell_refinement 'SAINT V8.27B (Bruker AXS Inc., 2012)'
_computing_data_reduction 'SAINT V8.27B (Bruker AXS Inc., 2012)'
_computing_structure_refinement 'SHELXL-97 (Sheldrick, 2008)'
_computing_structure_solution 'SHELXS-97 (Sheldrick, 2008)'
_diffrn_ambient_temperature 300.(2)
_diffrn_detector_area_resol_mean 8.3330
_diffrn_measured_fraction_theta_full 0.996
_diffrn_measured_fraction_theta_max 0.996
_diffrn_measurement_device_type 'SMART X2S'
_diffrn_measurement_method omega-scan
_diffrn_radiation_monochromator 'doubly curved silicon crystal'
_diffrn_radiation_type 'Mo K\a'
_diffrn_radiation_wavelength 0.71073
_diffrn_reflns_av_R_equivalents 0.0921
_diffrn_reflns_av_sigmaI/netI 0.0848
_diffrn_reflns_limit_h_max 8
_diffrn_reflns_limit_h_min -8
_diffrn_reflns_limit_k_max 13
_diffrn_reflns_limit_k_min -11
_diffrn_reflns_limit_l_max 28
_diffrn_reflns_limit_l_min -28
_diffrn_reflns_number 17475
_diffrn_reflns_theta_full 23.30
_diffrn_reflns_theta_max 23.30
_diffrn_reflns_theta_min 2.29
_diffrn_source 'sealed MicroFocus tube'
_exptl_absorpt_coefficient_mu 1.679
_exptl_absorpt_correction_T_max 0.63
_exptl_absorpt_correction_T_min 0.44
_exptl_absorpt_correction_type multi-scan
_exptl_absorpt_process_details 'SADABS V2012/1 (Bruker AXS Inc.)'
_exptl_crystal_colour colorless
_exptl_crystal_density_diffrn 1.335
_exptl_crystal_density_method 'not measured'
_exptl_crystal_description prism
_exptl_crystal_F_000 1040
_exptl_crystal_size_max 0.670
_exptl_crystal_size_mid 0.410
_exptl_crystal_size_min 0.300
_refine_diff_density_max 0.200
_refine_diff_density_min -0.304
_refine_ls_abs_structure_details 'Flack H D (1983), Acta Cryst. A39, 876-881'
_refine_ls_abs_structure_Flack 0.002(13)
_refine_ls_extinction_method none
_refine_ls_goodness_of_fit_ref 0.989
_refine_ls_hydrogen_treatment constr
_refine_ls_matrix_type full
_refine_ls_number_parameters 304
_refine_ls_number_reflns 3589
_refine_ls_number_restraints 0
_refine_ls_restrained_S_all 0.989
_refine_ls_R_factor_all 0.0794
_refine_ls_R_factor_gt 0.0470
_refine_ls_shift/su_max 0.001
_refine_ls_shift/su_mean 0.000
_refine_ls_structure_factor_coef Fsqd
_refine_ls_weighting_details 'calc w=1/[\s^2^(Fo^2^)+(0.0268P)^2^+0.3456P] where P=(Fo^2^+2Fc^2^)/3'
_refine_ls_weighting_scheme calc
_refine_ls_wR_factor_gt 0.0948
_refine_ls_wR_factor_ref 0.1078
_reflns_number_gt 2587
_reflns_number_total 3589
_reflns_threshold_expression >2sigma(I)
_cod_data_source_file c4ob02318h2.cif
_cod_data_source_block I
_cod_depositor_comments 'Adding full bibliography for 7154234--7154235.cif.'
_cod_database_code 7154235

loop_
_space_group_symop_operation_xyz
'x, y, z'
'x+1/2, -y+1/2, -z'
'-x, y+1/2, -z+1/2'
'-x+1/2, -y, z+1/2'

loop_
_atom_site_type_symbol
_atom_site_label
_atom_site_fract_x
_atom_site_fract_y
_atom_site_fract_z
_atom_site_U_iso_or_equiv
_atom_site_adp_type
_atom_site_calc_flag
_atom_site_refinement_flags
_atom_site_occupancy
_atom_site_disorder_assembly
_atom_site_disorder_group
Br Br1 0.12078(10) 0.76515(6) 1.00808(3) 0.0990(3) Uani d . 1.0 A 2
O O4 0.5460(4) 0.3396(3) 0.79206(13) 0.0554(9) Uani d . 1.0 A 2
O O3 0.3255(4) 0.2889(3) 0.74026(11) 0.0472(9) Uani d . 1.0 A 2
O O2 0.2724(4) 0.1514(3) 0.83101(13) 0.0501(9) Uani d . 1.0 A 2
N N1 -0.0117(5) 0.1515(3) 0.84674(14) 0.0415(10) Uani d . 1.0 A 2
N N2 0.2705(5) 0.3794(3) 0.81279(13) 0.0400(10) Uani d . 1.0 A 2
C C1 0.1697(6) 0.6462(4) 0.96461(19) 0.0494(13) Uani d . 1.0 A 2
C C2 0.2572(7) 0.5610(4) 0.98508(19) 0.0564(14) Uani d . 1.0 A 2
H H2 0.2919 0.5614 1.0201 0.068 Uiso calc R 1.0 A 2
C C3 0.2929(6) 0.4747(4) 0.95316(19) 0.0502(13) Uani d . 1.0 A 2
H H3 0.3549 0.4175 0.9666 0.06 Uiso calc R 1.0 A 2
C C4 0.2390(5) 0.4714(3) 0.90177(17) 0.0378(11) Uani d . 1.0 A 2
C C5 0.2729(6) 0.3734(4) 0.86990(16) 0.0368(11) Uani d . 1.0 A 2
H H5 0.3573 0.3243 0.8848 0.044 Uiso calc R 1.0 A 2
C C6 0.1336(6) 0.3204(3) 0.83789(16) 0.0385(11) Uani d . 1.0 A 2
H H6 0.0214 0.3544 0.8384 0.046 Uiso calc R 1.0 A 2
C C7 0.1389(7) 0.2004(4) 0.83799(17) 0.0425(12) Uani d . 1.0 A 2
C C8 -0.1726(6) 0.2045(4) 0.86108(18) 0.0421(12) Uani d . 1.0 A 2
H H8 -0.2143 0.2472 0.8314 0.051 Uiso calc R 1.0 A 2
C C9 -0.1596(5) 0.2741(4) 0.90981(17) 0.0418(12) Uani d . 1.0 A 2
C C10 -0.2482(6) 0.3687(4) 0.9125(2) 0.0589(14) Uani d . 1.0 A 2
H H10 -0.3151 0.3893 0.884 0.071 Uiso calc R 1.0 A 2
C C11 -0.2407(7) 0.4341(5) 0.9563(3) 0.0766(18) Uani d . 1.0 A 2
H H11 -0.3026 0.4975 0.9574 0.092 Uiso calc R 1.0 A 2
C C12 -0.1409(8) 0.4046(5) 0.9984(2) 0.0723(16) Uani d . 1.0 A 2
H H12 -0.1342 0.4484 1.0279 0.087 Uiso calc R 1.0 A 2
C C13 0.1139(7) 0.6459(4) 0.9137(2) 0.0596(14) Uani d . 1.0 A 2
H H13 0.0533 0.7038 0.9002 0.072 Uiso calc R 1.0 A 2
C C14 0.1498(7) 0.5573(4) 0.88229(18) 0.0508(14) Uani d . 1.0 A 2
H H14 0.1126 0.5561 0.8475 0.061 Uiso calc R 1.0 A 2
C C15 0.3984(6) 0.3316(4) 0.78214(18) 0.0409(12) Uani d . 1.0 A 2
C C16 0.4301(6) 0.2349(4) 0.69912(18) 0.0563(13) Uani d . 1.0 A 2
C C17 0.5262(9) 0.1431(5) 0.7242(2) 0.087(2) Uani d . 1.0 A 2
H H17A 0.449 0.0992 0.7439 0.131 Uiso calc R 1.0 A 2
H H17B 0.6118 0.1712 0.7473 0.131 Uiso calc R 1.0 A 2
H H17C 0.579 0.1007 0.6972 0.131 Uiso calc R 1.0 A 2
C C18 0.5409(8) 0.3157(5) 0.6724(2) 0.088(2) Uani d . 1.0 A 2
H H18A 0.5865 0.2852 0.6407 0.132 Uiso calc R 1.0 A 2
H H18B 0.6321 0.3355 0.6955 0.132 Uiso calc R 1.0 A 2
H H18C 0.4751 0.3781 0.6639 0.132 Uiso calc R 1.0 A 2
C C19 0.2966(9) 0.1945(6) 0.6621(2) 0.106(3) Uani d . 1.0 A 2
H H19A 0.2186 0.1494 0.6809 0.159 Uiso calc R 1.0 A 2
H H19B 0.3493 0.154 0.6344 0.159 Uiso calc R 1.0 A 2
H H19C 0.2364 0.2542 0.6472 0.159 Uiso calc R 1.0 A 2
C C20 -0.0592(6) 0.2443(4) 0.95264(17) 0.0523(13) Uani d . 1.0 A 2
H H20 0.0019 0.1805 0.9517 0.063 Uiso calc R 1.0 A 2
C C21 -0.0510(7) 0.3099(5) 0.99652(19) 0.0630(15) Uani d . 1.0 A 2
H H21 0.016 0.2899 1.025 0.076 Uiso calc R 1.0 A 2
C C22 -0.2850(7) 0.1062(5) 0.8689(2) 0.0612(15) Uani d . 1.0 A 2
H H22A -0.2869 0.0858 0.9057 0.073 Uiso calc R 1.0 A 2
H H22B -0.4002 0.1218 0.8578 0.073 Uiso calc R 1.0 A 2
C C24 -0.0321(7) 0.0326(4) 0.8426(2) 0.0632(16) Uani d . 1.0 A 2
C C25 0.0667(9) -0.0263(4) 0.8828(2) 0.091(2) Uani d . 1.0 A 2
H H25A 0.0326 -0.0033 0.9173 0.136 Uiso calc R 1.0 A 2
H H25B 0.1854 -0.0121 0.878 0.136 Uiso calc R 1.0 A 2
H H25C 0.0463 -0.1019 0.8792 0.136 Uiso calc R 1.0 A 2
C C26 0.0040(9) -0.0069(5) 0.7879(2) 0.099(2) Uani d . 1.0 A 2
H H26A -0.0417 -0.0778 0.7838 0.149 Uiso calc R 1.0 A 2
H H26B 0.1245 -0.0087 0.7823 0.149 Uiso calc R 1.0 A 2
H H26C -0.0476 0.0404 0.7628 0.149 Uiso calc R 1.0 A 2
O O1A -0.1833(18) 0.0191(9) 0.8793(11) 0.055(7) Uani d P 0.35(3) B 1
O O1B -0.2179(9) 0.0246(6) 0.8388(8) 0.072(5) Uani d P 0.65(3) A 2

loop_
_atom_site_aniso_label
_atom_site_aniso_U_11
_atom_site_aniso_U_22
_atom_site_aniso_U_33
_atom_site_aniso_U_12
_atom_site_aniso_U_13
_atom_site_aniso_U_23
Br1 0.1120(6) 0.0853(5) 0.0999(5) 0.0268(4) -0.0141(4) -0.0505(4)
O4 0.028(2) 0.074(2) 0.064(2) 0.0022(18) -0.0037(17) -0.0109(19)
O3 0.0384(18) 0.063(2) 0.0403(18) 0.0061(16) 0.0009(16) -0.0058(16)
O2 0.037(2) 0.044(2) 0.069(2) 0.0094(17) 0.0091(18) 0.0018(17)
N1 0.043(2) 0.033(2) 0.049(2) 0.001(2) 0.000(2) -0.0051(18)
N2 0.038(2) 0.043(2) 0.039(2) -0.0016(19) 0.000(2) 0.0010(18)
C1 0.044(3) 0.058(3) 0.046(3) -0.001(3) 0.001(2) -0.016(3)
C2 0.060(4) 0.068(4) 0.042(3) -0.003(3) -0.009(3) -0.010(3)
C3 0.052(3) 0.051(3) 0.048(3) 0.008(3) -0.010(3) -0.004(3)
C4 0.032(3) 0.039(3) 0.042(3) -0.005(2) 0.000(2) 0.001(2)
C5 0.033(3) 0.041(3) 0.036(3) -0.003(2) -0.005(2) -0.001(2)
C6 0.032(3) 0.044(3) 0.040(3) -0.003(2) 0.009(2) 0.003(2)
C7 0.044(3) 0.044(3) 0.039(3) -0.006(3) 0.002(2) 0.001(2)
C8 0.034(3) 0.043(3) 0.050(3) 0.002(2) 0.002(2) -0.001(2)
C9 0.033(3) 0.045(3) 0.047(3) -0.007(2) 0.007(2) -0.004(2)
C10 0.038(3) 0.061(4) 0.078(4) 0.007(3) -0.005(3) -0.007(3)
C11 0.048(4) 0.078(4) 0.103(5) 0.007(3) 0.015(4) -0.037(4)
C12 0.065(4) 0.087(4) 0.064(4) -0.017(4) 0.010(4) -0.035(4)
C13 0.067(4) 0.046(3) 0.067(4) 0.008(3) -0.009(3) -0.001(3)
C14 0.062(4) 0.044(3) 0.046(3) 0.007(3) -0.009(3) 0.001(2)
C15 0.039(3) 0.043(3) 0.042(3) 0.005(2) 0.009(3) 0.004(2)
C16 0.059(3) 0.064(3) 0.047(3) 0.009(3) 0.010(3) -0.006(3)
C17 0.106(5) 0.075(4) 0.082(4) 0.037(4) 0.021(4) -0.009(3)
C18 0.096(5) 0.097(5) 0.072(4) 0.006(4) 0.040(4) 0.000(4)
C19 0.100(5) 0.153(7) 0.065(4) -0.010(5) 0.003(4) -0.046(4)
C20 0.054(3) 0.059(3) 0.044(3) 0.000(3) 0.002(2) -0.006(3)
C21 0.063(4) 0.080(4) 0.046(3) -0.006(3) -0.003(3) -0.003(3)
C22 0.043(3) 0.064(4) 0.077(4) -0.014(3) -0.001(3) -0.009(3)
C24 0.052(4) 0.039(3) 0.099(5) -0.003(3) 0.010(4) -0.010(3)
C25 0.139(7) 0.044(4) 0.090(5) 0.009(4) 0.033(4) 0.009(3)
C26 0.116(6) 0.065(4) 0.116(5) 0.006(4) -0.036(4) -0.047(4)
O1A 0.051(8) 0.053(7) 0.061(16) -0.018(6) 0.004(7) 0.010(6)
O1B 0.050(4) 0.051(4) 0.117(13) -0.013(3) -0.001(5) -0.023(5)

loop_
_atom_type_symbol
_atom_type_description
_atom_type_scat_dispersion_real
_atom_type_scat_dispersion_imag
_atom_type_scat_source
C C 0.0033 0.0016 'International Tables Vol C Tables 4.2.6.8 and 6.1.1.4'
N N 0.0061 0.0033 'International Tables Vol C Tables 4.2.6.8 and 6.1.1.4'
O O 0.0106 0.0060 'International Tables Vol C Tables 4.2.6.8 and 6.1.1.4'
Br Br -0.2901 2.4595 'International Tables Vol C Tables 4.2.6.8 and 6.1.1.4'
H H 0.0000 0.0000 'International Tables Vol C Tables 4.2.6.8 and 6.1.1.4'

loop_
_geom_angle_atom_site_label_1
_geom_angle_atom_site_label_2
_geom_angle_atom_site_label_3
_geom_angle
C15 O3 C16 120.4(3)
C7 N1 C8 126.3(4)
C7 N1 C24 122.0(4)
C8 N1 C24 111.7(4)
C15 N2 C5 121.5(4)
C15 N2 C6 124.1(4)
C5 N2 C6 63.0(3)
C13 C1 C2 121.3(4)
C13 C1 Br1 119.3(4)
C2 C1 Br1 119.3(4)
C1 C2 C3 119.1(5)
C1 C2 H2 120.5
C3 C2 H2 120.5
C4 C3 C2 121.3(5)
C4 C3 H3 119.3
C2 C3 H3 119.3
C14 C4 C3 118.6(4)
C14 C4 C5 122.4(4)
C3 C4 C5 119.0(4)
N2 C5 C4 119.9(4)
N2 C5 C6 58.5(3)
C4 C5 C6 121.2(4)
N2 C5 H5 115.2
C4 C5 H5 115.2
C6 C5 H5 115.2
N2 C6 C7 119.1(4)
N2 C6 C5 58.5(3)
C7 C6 C5 114.5(4)
N2 C6 H6 117.2
C7 C6 H6 117.2
C5 C6 H6 117.2
O2 C7 N1 123.4(4)
O2 C7 C6 121.4(5)
N1 C7 C6 115.3(5)
N1 C8 C9 113.6(4)
N1 C8 C22 99.9(4)
C9 C8 C22 113.1(4)
N1 C8 H8 110.0
C9 C8 H8 110.0
C22 C8 H8 110.0
C10 C9 C20 118.6(4)
C10 C9 C8 119.9(4)
C20 C9 C8 121.5(4)
C9 C10 C11 121.7(5)
C9 C10 H10 119.2
C11 C10 H10 119.2
C12 C11 C10 119.5(5)
C12 C11 H11 120.2
C10 C11 H11 120.2
C21 C12 C11 119.7(5)
C21 C12 H12 120.1
C11 C12 H12 120.1
C1 C13 C14 118.6(5)
C1 C13 H13 120.7
C14 C13 H13 120.7
C4 C14 C13 121.1(4)
C4 C14 H14 119.4
C13 C14 H14 119.4
O4 C15 O3 128.9(4)
O4 C15 N2 123.1(5)
O3 C15 N2 107.8(4)
O3 C16 C18 109.7(4)
O3 C16 C19 101.8(4)
C18 C16 C19 110.6(5)
O3 C16 C17 108.9(4)
C18 C16 C17 114.1(5)
C19 C16 C17 111.2(5)
C16 C17 H17A 109.5
C16 C17 H17B 109.5
H17A C17 H17B 109.5
C16 C17 H17C 109.5
H17A C17 H17C 109.5
H17B C17 H17C 109.5
C16 C18 H18A 109.5
C16 C18 H18B 109.5
H18A C18 H18B 109.5
C16 C18 H18C 109.5
H18A C18 H18C 109.5
H18B C18 H18C 109.5
C16 C19 H19A 109.5
C16 C19 H19B 109.5
H19A C19 H19B 109.5
C16 C19 H19C 109.5
H19A C19 H19C 109.5
H19B C19 H19C 109.5
C21 C20 C9 119.8(5)
C21 C20 H20 120.1
C9 C20 H20 120.1
C12 C21 C20 120.7(5)
C12 C21 H21 119.7
C20 C21 H21 119.7
O1B C22 C8 107.4(5)
O1B C22 H22A 110.2
C8 C22 H22A 110.2
O1B C22 H22B 110.2
C8 C22 H22B 110.2
H22A C22 H22B 108.5
O1B C24 C25 122.3(9)
O1B C24 N1 100.3(5)
C25 C24 N1 112.8(5)
O1B C24 C26 96.1(8)
C25 C24 C26 112.1(5)
N1 C24 C26 111.8(5)
C24 C25 H25A 109.5
C24 C25 H25B 109.5
H25A C25 H25B 109.5
C24 C25 H25C 109.5
H25A C25 H25C 109.5
H25B C25 H25C 109.5
C24 C26 H26A 109.5
C24 C26 H26B 109.5
H26A C26 H26B 109.5
C24 C26 H26C 109.5
H26A C26 H26C 109.5
H26B C26 H26C 109.5
C22 O1B C24 107.2(8)

loop_
_geom_bond_atom_site_label_1
_geom_bond_atom_site_label_2
_geom_bond_distance
Br1 C1 1.888(5)
O4 C15 1.194(5)
O3 C15 1.321(5)
O3 C16 1.491(5)
O2 C7 1.230(5)
N1 C7 1.353(6)
N1 C8 1.475(5)
N1 C24 1.494(6)
N2 C15 1.406(6)
N2 C5 1.453(5)
N2 C6 1.453(5)
C1 C13 1.367(7)
C1 C2 1.369(7)
C2 C3 1.376(6)
C2 H2 0.93
C3 C4 1.374(6)
C3 H3 0.93
C4 C14 1.372(6)
C4 C5 1.490(6)
C5 C6 1.517(6)
C5 H5 0.98
C6 C7 1.496(6)
C6 H6 0.98
C8 C9 1.515(6)
C8 C22 1.525(7)
C8 H8 0.98
C9 C10 1.372(7)
C9 C20 1.396(6)
C10 C11 1.381(7)
C10 H10 0.93
C11 C12 1.378(7)
C11 H11 0.93
C12 C21 1.377(8)
C12 H12 0.93
C13 C14 1.391(6)
C13 H13 0.93
C14 H14 0.93
C16 C18 1.495(7)
C16 C19 1.499(7)
C16 C17 1.513(7)
C17 H17A 0.96
C17 H17B 0.96
C17 H17C 0.96
C18 H18A 0.96
C18 H18B 0.96
C18 H18C 0.96
C19 H19A 0.96
C19 H19B 0.96
C19 H19C 0.96
C20 C21 1.384(6)
C20 H20 0.93
C21 H21 0.93
C22 O1B 1.378(10)
C22 H22A 0.97
C22 H22B 0.97
C24 O1B 1.471(8)
C24 C25 1.479(7)
C24 C26 1.501(7)
C25 H25A 0.96
C25 H25B 0.96
C25 H25C 0.96
C26 H26A 0.96
C26 H26B 0.96
C26 H26C 0.96

loop_
_geom_torsion_atom_site_label_1
_geom_torsion_atom_site_label_2
_geom_torsion_atom_site_label_3
_geom_torsion_atom_site_label_4
_geom_torsion
C13 C1 C2 C3 1.7(8)
Br1 C1 C2 C3 -179.8(4)
C1 C2 C3 C4 -1.7(8)
C2 C3 C4 C14 0.9(7)
C2 C3 C4 C5 -176.6(4)
C15 N2 C5 C4 134.4(4)
C6 N2 C5 C4 -110.5(4)
C15 N2 C5 C6 -115.2(5)
C14 C4 C5 N2 23.2(7)
C3 C4 C5 N2 -159.4(4)
C14 C4 C5 C6 -46.0(6)
C3 C4 C5 C6 131.4(5)
C15 N2 C6 C7 8.8(6)
C5 N2 C6 C7 -102.4(5)
C15 N2 C6 C5 111.2(5)
C4 C5 C6 N2 108.2(4)
N2 C5 C6 C7 110.3(4)
C4 C5 C6 C7 -141.5(4)
C8 N1 C7 O2 172.9(4)
C24 N1 C7 O2 -7.1(7)
C8 N1 C7 C6 -6.4(7)
C24 N1 C7 C6 173.6(4)
N2 C6 C7 O2 20.3(7)
C5 C6 C7 O2 -45.9(6)
N2 C6 C7 N1 -160.4(4)
C5 C6 C7 N1 133.4(4)
C7 N1 C8 C9 -55.3(6)
C24 N1 C8 C9 124.7(4)
C7 N1 C8 C22 -176.1(4)
C24 N1 C8 C22 3.9(5)
N1 C8 C9 C10 143.1(4)
C22 C8 C9 C10 -104.0(5)
N1 C8 C9 C20 -37.1(6)
C22 C8 C9 C20 75.9(6)
C20 C9 C10 C11 -0.3(7)
C8 C9 C10 C11 179.6(5)
C9 C10 C11 C12 0.5(8)
C10 C11 C12 C21 -0.6(8)
C2 C1 C13 C14 -0.9(8)
Br1 C1 C13 C14 -179.4(4)
C3 C4 C14 C13 -0.1(7)
C5 C4 C14 C13 177.3(5)
C1 C13 C14 C4 0.1(8)
C16 O3 C15 O4 4.6(7)
C16 O3 C15 N2 178.0(4)
C5 N2 C15 O4 -45.2(6)
C6 N2 C15 O4 -121.9(5)
C5 N2 C15 O3 140.9(4)
C6 N2 C15 O3 64.1(5)
C15 O3 C16 C18 -66.0(6)
C15 O3 C16 C19 176.9(4)
C15 O3 C16 C17 59.4(6)
C10 C9 C20 C21 0.0(7)
C8 C9 C20 C21 -179.9(4)
C11 C12 C21 C20 0.3(8)
C9 C20 C21 C12 0.0(7)
N1 C8 C22 O1B -25.5(10)
C9 C8 C22 O1B -146.6(9)
C7 N1 C24 O1B -163.1(9)
C8 N1 C24 O1B 16.9(10)
C7 N1 C24 C25 65.1(7)
C8 N1 C24 C25 -114.9(5)
C7 N1 C24 C26 -62.3(7)
C8 N1 C24 C26 117.7(5)
C8 C22 O1B C24 38.6(13)
C25 C24 O1B C22 92.0(10)
N1 C24 O1B C22 -33.5(13)
C26 C24 O1B C22 -147.0(10)
